data_2208996
loop_
_publ_author_name
'P. S. Patil'
'Mohd Mustaqim Rosli'
'Hoong-Kun Fun'
'Ibrahim Abdul Razak'
'S. M. Dharmaprakash'
'Venkataraya Shettigar'

_publ_section_title
;
 1-(2,4-Dichlorophenyl)-3-(4-methoxyphenyl)prop-2-en-1-one
;
_journal_coeditor_code SJ2031
_journal_issue 5
_journal_name_full 'Acta Crystallographica Section E'
_journal_page_first o1707
_journal_page_last o1709
_journal_paper_doi 10.1107/S1600536806011147
_journal_volume 62
_journal_year 2006
_chemical_formula_iupac 'C16 H12 Cl2 O2'
_chemical_formula_moiety 'C16 H12 Cl2 O2'
_chemical_formula_sum 'C16 H12 Cl2 O2'
_chemical_formula_weight 307.16
_chemical_name_common
;
1-(2,4-Dichlorophenyl)-3-(4-methoxyphenyl)prop-2-en-1-one
;
_chemical_name_systematic
;
1-(2,4-Dichlorophenyl)-3-(4-methoxyphenyl)prop-2-en-1-one
;
_space_group_IT_number 14
_symmetry_cell_setting monoclinic
_symmetry_space_group_name_Hall '-P 2ybc'
_symmetry_space_group_name_H-M 'P 1 21/c 1'
_atom_sites_solution_hydrogens geom
_atom_sites_solution_primary direct
_atom_sites_solution_secondary difmap
_audit_creation_method SHELXL-97
_cell_angle_alpha 90.00
_cell_angle_beta 98.7790(10)
_cell_angle_gamma 90.00
_cell_formula_units_Z 4
_cell_length_a 12.8259(2)
_cell_length_b 3.88060(10)
_cell_length_c 27.7348(4)
_cell_measurement_reflns_used 5994
_cell_measurement_temperature 100.00(10)
_cell_measurement_theta_max 34.99
_cell_measurement_theta_min 1.49
_cell_volume 1364.25(5)
_computing_cell_refinement APEX2
_computing_data_collection 'APEX2 (Bruker, 2005)'
_computing_data_reduction 'SAINT (Bruker, 2005)'
_computing_molecular_graphics SHELXTL
_computing_publication_material
;
SHELXTL, PARST (Nardelli, 1995) and PLATON (Spek, 2003)
;
_computing_structure_refinement SHELXTL
_computing_structure_solution 'SHELXTL (Sheldrick, 1998)'
_diffrn_ambient_temperature 297(2)
_diffrn_detector_area_resol_mean 8.33
_diffrn_measured_fraction_theta_full 0.997
_diffrn_measured_fraction_theta_max 0.997
_diffrn_measurement_device_type 'Bruker SMART APEX2 CCD area-detector'
_diffrn_measurement_method \w
_diffrn_radiation_monochromator graphite
_diffrn_radiation_source 'fine-focus sealed tube'
_diffrn_radiation_type MoK\a
_diffrn_radiation_wavelength 0.71073
_diffrn_reflns_av_R_equivalents 0.0263
_diffrn_reflns_av_sigmaI/netI 0.0249
_diffrn_reflns_limit_h_max 20
_diffrn_reflns_limit_h_min -19
_diffrn_reflns_limit_k_max 4
_diffrn_reflns_limit_k_min -6
_diffrn_reflns_limit_l_max 44
_diffrn_reflns_limit_l_min -44
_diffrn_reflns_number 25104
_diffrn_reflns_theta_full 34.99
_diffrn_reflns_theta_max 34.99
_diffrn_reflns_theta_min 1.49
_diffrn_standards_number 0
_exptl_absorpt_coefficient_mu 0.473
_exptl_absorpt_correction_T_max 0.9052
_exptl_absorpt_correction_T_min 0.8188
_exptl_absorpt_correction_type multi-scan
_exptl_absorpt_process_details '(SADABS; Bruker, 2005)'
_exptl_crystal_colour Yellow
_exptl_crystal_density_diffrn 1.495
_exptl_crystal_density_method 'not measured'
_exptl_crystal_description Block
_exptl_crystal_F_000 632
_exptl_crystal_size_max 0.40
_exptl_crystal_size_mid 0.40
_exptl_crystal_size_min 0.22
_refine_diff_density_max 0.576
_refine_diff_density_min -0.283
_refine_ls_extinction_method none
_refine_ls_goodness_of_fit_ref 1.115
_refine_ls_hydrogen_treatment constr
_refine_ls_matrix_type full
_refine_ls_number_parameters 182
_refine_ls_number_reflns 5994
_refine_ls_number_restraints 0
_refine_ls_restrained_S_all 1.115
_refine_ls_R_factor_all 0.0439
_refine_ls_R_factor_gt 0.0367
_refine_ls_shift/su_max 0.001
_refine_ls_shift/su_mean 0.000
_refine_ls_structure_factor_coef Fsqd
_refine_ls_weighting_details 'calc w=1/[\s^2^(Fo^2^)+(0.0591P)^2^+0.4152P] where P=(Fo^2^+2Fc^2^)/3'
_refine_ls_weighting_scheme calc
_refine_ls_wR_factor_gt 0.0995
_refine_ls_wR_factor_ref 0.1131
_reflns_number_gt 5307
_reflns_number_total 5994
_reflns_threshold_expression I>2\s(I)
_cod_data_source_file sj2031.cif
_cod_data_source_block I
_cod_depositor_comments
;
The following automatic conversions were performed:
'_symmetry_cell_setting' value 'Monoclinic' changed to 'monoclinic'
according to '/home/saulius/struct/CIF-dictionaries/cif_core.dic'
dictionary named 'cif_core.dic' version 2.4.1 from 2010-06-29.

Automatic conversion script
Id: cif_fix_enum 1527 2010-12-29 10:47:43Z saulius 

The following automatic conversions were performed:

'_symmetry_cell_setting' value 'Monoclinic' changed to 'monoclinic'
according to /home/saulius/struct/CIF-dictionaries/cif_core.dic
dictionary named 'cif_core.dic' version 2.4.1 from 2010-06-29.

Automatic conversion script
Id: cif_fix_values 1715 2011-07-08 13:25:40Z adriana 
;
_cod_original_sg_symbol_H-M 'P 21/c'
_cod_database_code 2208996
_cod_database_fobs_code 2208996

loop_
_symmetry_equiv_pos_as_xyz
'x, y, z'
'-x, y+1/2, -z+1/2'
'-x, -y, -z'
'x, -y-1/2, z-1/2'

loop_
_atom_site_type_symbol
_atom_site_label
_atom_site_fract_x
_atom_site_fract_y
_atom_site_fract_z
_atom_site_U_iso_or_equiv
_atom_site_adp_type
_atom_site_calc_flag
_atom_site_refinement_flags
_atom_site_occupancy
Cl Cl1 0.491960(19) 0.67461(7) 0.199425(9) 0.01669(7) Uani d . 1
Cl Cl2 0.31878(2) 1.27217(8) 0.031728(10) 0.02321(7) Uani d . 1
O O1 0.77396(6) 0.6256(2) 0.13754(3) 0.02237(17) Uani d . 1
O O2 0.98013(7) 0.8556(2) 0.43817(3) 0.02156(17) Uani d . 1
C C1 0.50954(8) 0.8721(3) 0.14494(4) 0.01381(16) Uani d . 1
C C2 0.41929(8) 0.9844(3) 0.11472(4) 0.01553(17) Uani d . 1
H H2A 0.3530 0.9600 0.1241 0.019 Uiso calc R 1
C C3 0.43054(8) 1.1336(3) 0.07028(4) 0.01662(18) Uani d . 1
C C4 0.52896(9) 1.1714(3) 0.05581(4) 0.01778(18) Uani d . 1
H H4A 0.5355 1.2757 0.0262 0.021 Uiso calc R 1
C C5 0.61710(8) 1.0512(3) 0.08620(4) 0.01684(18) Uani d . 1
H H5A 0.6829 1.0707 0.0763 0.020 Uiso calc R 1
C C6 0.60997(8) 0.9009(3) 0.13148(4) 0.01419(16) Uani d . 1
C C7 0.71132(8) 0.7708(3) 0.16014(4) 0.01569(18) Uani d . 1
C C8 0.73452(8) 0.8349(3) 0.21298(4) 0.01612(18) Uani d . 1
H H8A 0.6900 0.9728 0.2282 0.019 Uiso calc R 1
C C9 0.82097(8) 0.6920(3) 0.23914(4) 0.01562(18) Uani d . 1
H H9A 0.8607 0.5498 0.2220 0.019 Uiso calc R 1
C C10 0.85991(8) 0.7326(3) 0.29093(4) 0.01497(17) Uani d . 1
C C11 0.95968(8) 0.6012(3) 0.30937(4) 0.01651(18) Uani d . 1
H H11A 0.9978 0.4871 0.2883 0.020 Uiso calc R 1
C C12 1.00373(8) 0.6352(3) 0.35814(4) 0.01721(18) Uani d . 1
H H12A 1.0704 0.5471 0.3695 0.021 Uiso calc R 1
C C13 0.94608(8) 0.8039(3) 0.38976(4) 0.01639(18) Uani d . 1
C C14 0.84524(8) 0.9341(3) 0.37223(4) 0.01779(18) Uani d . 1
H H14A 0.8066 1.0439 0.3935 0.021 Uiso calc R 1
C C15 0.80316(8) 0.9004(3) 0.32371(4) 0.01689(18) Uani d . 1
H H15A 0.7365 0.9894 0.3125 0.020 Uiso calc R 1
C C16 1.08231(10) 0.7251(3) 0.45784(5) 0.0245(2) Uani d . 1
H H16A 1.0976 0.7807 0.4919 0.037 Uiso calc R 1
H H16B 1.1345 0.8276 0.4410 0.037 Uiso calc R 1
H H16C 1.0832 0.4794 0.4538 0.037 Uiso calc R 1

loop_
_atom_site_aniso_label
_atom_site_aniso_U_11
_atom_site_aniso_U_22
_atom_site_aniso_U_33
_atom_site_aniso_U_12
_atom_site_aniso_U_13
_atom_site_aniso_U_23
Cl1 0.01710(11) 0.01991(12) 0.01359(10) -0.00313(8) 0.00399(8) 0.00034(8)
Cl2 0.02399(13) 0.02665(14) 0.01753(12) 0.00688(10) -0.00153(9) -0.00052(10)
O1 0.0168(3) 0.0276(4) 0.0232(4) 0.0015(3) 0.0047(3) -0.0071(3)
O2 0.0188(4) 0.0274(4) 0.0176(3) 0.0034(3) 0.0000(3) -0.0012(3)
C1 0.0159(4) 0.0135(4) 0.0123(4) -0.0017(3) 0.0031(3) -0.0021(3)
C2 0.0153(4) 0.0166(4) 0.0147(4) -0.0001(3) 0.0024(3) -0.0026(3)
C3 0.0190(4) 0.0156(4) 0.0146(4) 0.0017(3) 0.0005(3) -0.0026(3)
C4 0.0226(5) 0.0168(4) 0.0142(4) -0.0018(4) 0.0035(3) -0.0006(3)
C5 0.0180(4) 0.0172(4) 0.0161(4) -0.0033(3) 0.0050(3) -0.0019(4)
C6 0.0149(4) 0.0137(4) 0.0142(4) -0.0015(3) 0.0028(3) -0.0026(3)
C7 0.0142(4) 0.0151(4) 0.0179(4) -0.0028(3) 0.0028(3) -0.0027(3)
C8 0.0145(4) 0.0157(4) 0.0179(4) -0.0008(3) 0.0019(3) -0.0024(3)
C9 0.0140(4) 0.0141(4) 0.0190(4) -0.0019(3) 0.0032(3) -0.0011(3)
C10 0.0127(4) 0.0135(4) 0.0189(4) -0.0005(3) 0.0028(3) 0.0008(3)
C11 0.0135(4) 0.0163(4) 0.0201(4) 0.0013(3) 0.0036(3) -0.0003(4)
C12 0.0131(4) 0.0175(4) 0.0207(4) 0.0014(3) 0.0015(3) 0.0003(4)
C13 0.0148(4) 0.0168(4) 0.0173(4) -0.0008(3) 0.0017(3) 0.0008(3)
C14 0.0142(4) 0.0209(5) 0.0189(4) 0.0021(3) 0.0044(3) 0.0002(4)
C15 0.0122(4) 0.0190(4) 0.0196(4) 0.0014(3) 0.0031(3) 0.0013(4)
C16 0.0218(5) 0.0261(6) 0.0232(5) 0.0035(4) -0.0038(4) -0.0006(4)

loop_
_atom_type_symbol
_atom_type_description
_atom_type_scat_dispersion_real
_atom_type_scat_dispersion_imag
_atom_type_scat_source
C C 0.0033 0.0016 'International Tables Vol C Tables 4.2.6.8 and 6.1.1.4'
H H 0.0000 0.0000 'International Tables Vol C Tables 4.2.6.8 and 6.1.1.4'
O O 0.0106 0.0060 'International Tables Vol C Tables 4.2.6.8 and 6.1.1.4'
Cl Cl 0.1484 0.1585 'International Tables Vol C Tables 4.2.6.8 and 6.1.1.4'

loop_
_geom_angle_atom_site_label_1
_geom_angle_atom_site_label_2
_geom_angle_atom_site_label_3
_geom_angle
C13 O2 C16 117.40(9)
C2 C1 C6 121.96(9)
C2 C1 Cl1 117.06(7)
C6 C1 Cl1 120.91(8)
C3 C2 C1 118.39(9)
C3 C2 H2A 120.8
C1 C2 H2A 120.8
C2 C3 C4 121.48(10)
C2 C3 Cl2 119.17(8)
C4 C3 Cl2 119.34(8)
C5 C4 C3 118.82(10)
C5 C4 H4A 120.6
C3 C4 H4A 120.6
C4 C5 C6 121.85(10)
C4 C5 H5A 119.1
C6 C5 H5A 119.1
C1 C6 C5 117.47(9)
C1 C6 C7 126.08(9)
C5 C6 C7 116.39(9)
O1 C7 C8 122.49(10)
O1 C7 C6 117.65(10)
C8 C7 C6 119.79(9)
C9 C8 C7 119.41(10)
C9 C8 H8A 120.3
C7 C8 H8A 120.3
C8 C9 C10 128.07(10)
C8 C9 H9A 116.0
C10 C9 H9A 116.0
C11 C10 C15 117.80(10)
C11 C10 C9 118.55(9)
C15 C10 C9 123.65(9)
C12 C11 C10 122.27(10)
C12 C11 H11A 118.9
C10 C11 H11A 118.9
C11 C12 C13 118.74(9)
C11 C12 H12A 120.6
C13 C12 H12A 120.6
O2 C13 C12 124.64(10)
O2 C13 C14 115.34(10)
C12 C13 C14 120.02(10)
C15 C14 C13 120.45(10)
C15 C14 H14A 119.8
C13 C14 H14A 119.8
C14 C15 C10 120.71(10)
C14 C15 H15A 119.6
C10 C15 H15A 119.6
O2 C16 H16A 109.5
O2 C16 H16B 109.5
H16A C16 H16B 109.5
O2 C16 H16C 109.5
H16A C16 H16C 109.5
H16B C16 H16C 109.5

loop_
_geom_bond_atom_site_label_1
_geom_bond_atom_site_label_2
_geom_bond_distance
Cl1 C1 1.7395(10)
Cl2 C3 1.7376(11)
O1 C7 1.2287(13)
O2 C13 1.3620(14)
O2 C16 1.4331(14)
C1 C2 1.3914(14)
C1 C6 1.3992(14)
C2 C3 1.3892(15)
C2 H2A 0.9300
C3 C4 1.3895(16)
C4 C5 1.3839(15)
C4 H4A 0.9300
C5 C6 1.4001(15)
C5 H5A 0.9300
C6 C7 1.5037(14)
C7 C8 1.4714(15)
C8 C9 1.3482(15)
C8 H8A 0.9300
C9 C10 1.4555(15)
C9 H9A 0.9300
C10 C11 1.3999(14)
C10 C15 1.4080(15)
C11 C12 1.3904(15)
C11 H11A 0.9300
C12 C13 1.3935(15)
C12 H12A 0.9300
C13 C14 1.4046(15)
C14 C15 1.3774(15)
C14 H14A 0.9300
C15 H15A 0.9300
C16 H16A 0.9600
C16 H16B 0.9600
C16 H16C 0.9600

loop_
_geom_hbond_atom_site_label_D
_geom_hbond_atom_site_label_H
_geom_hbond_atom_site_label_A
_geom_hbond_site_symmetry_A
_geom_hbond_distance_DH
_geom_hbond_distance_HA
_geom_hbond_distance_DA
_geom_hbond_angle_DHA
_geom_hbond_publ_flag
C8 H8A Cl1 1_555 0.9305 2.7933 3.1380(10) 103 y
C9 H9A O1 1_555 0.9288 2.4523 2.8020(10) 102 y

loop_
_geom_torsion_atom_site_label_1
_geom_torsion_atom_site_label_2
_geom_torsion_atom_site_label_3
_geom_torsion_atom_site_label_4
_geom_torsion
C6 C1 C2 C3 -0.95(15)
Cl1 C1 C2 C3 -178.09(8)
C1 C2 C3 C4 0.07(16)
C1 C2 C3 Cl2 179.42(8)
C2 C3 C4 C5 1.19(16)
Cl2 C3 C4 C5 -178.17(8)
C3 C4 C5 C6 -1.61(16)
C2 C1 C6 C5 0.55(15)
Cl1 C1 C6 C5 177.57(8)
C2 C1 C6 C7 -176.48(10)
Cl1 C1 C6 C7 0.55(15)
C4 C5 C6 C1 0.76(16)
C4 C5 C6 C7 178.08(10)
C1 C6 C7 O1 137.31(11)
C5 C6 C7 O1 -39.75(14)
C1 C6 C7 C8 -45.67(15)
C5 C6 C7 C8 137.28(10)
O1 C7 C8 C9 -8.89(16)
C6 C7 C8 C9 174.24(10)
C7 C8 C9 C10 177.57(10)
C8 C9 C10 C11 -170.81(11)
C8 C9 C10 C15 8.56(17)
C15 C10 C11 C12 -0.78(16)
C9 C10 C11 C12 178.62(10)
C10 C11 C12 C13 0.49(17)
C16 O2 C13 C12 -0.37(16)
C16 O2 C13 C14 179.56(10)
C11 C12 C13 O2 -179.74(10)
C11 C12 C13 C14 0.33(16)
O2 C13 C14 C15 179.23(10)
C12 C13 C14 C15 -0.84(17)
C13 C14 C15 C10 0.53(17)
C11 C10 C15 C14 0.26(16)
C9 C10 C15 C14 -179.11(10)

loop_
_cod_related_entry_id
_cod_related_entry_database
_cod_related_entry_code
1 ChemSpider 30654954
